data_4304568
loop_
_publ_author_name
'Danfeng Weng'
'Weihua Mu'
'Xiangjun Zheng'
'Decai Fang'
'Linpei Jin'

_publ_section_title
;
Hydrothermal In Situ Synthesis and Characterization of Cu(II) Complexes
;
_journal_name_full 'Inorganic Chemistry'
_journal_page_first 1249
_journal_page_last 1251
_journal_paper_doi 10.1021/ic702107e
_journal_volume 47
_journal_year 2008
_chemical_formula_sum 'C34 H28 Cu3 N8 O16'
_chemical_formula_weight 995.26
_chemical_name_systematic
; 
 ? 
;
_space_group_IT_number 15
_symmetry_cell_setting monoclinic
_symmetry_space_group_name_Hall '-C 2yc'
_symmetry_space_group_name_H-M 'C 1 2/c 1'
_atom_sites_solution_hydrogens geom
_atom_sites_solution_primary direct
_atom_sites_solution_secondary difmap
_audit_creation_method SHELXL-97
_cell_angle_alpha 90.00
_cell_angle_beta 95.538(4)
_cell_angle_gamma 90.00
_cell_formula_units_Z 4
_cell_length_a 21.753(6)
_cell_length_b 10.443(3)
_cell_length_c 16.037(4)
_cell_measurement_reflns_used 3018
_cell_measurement_temperature 294(2)
_cell_measurement_theta_max 25.91
_cell_measurement_theta_min 2.47
_cell_volume 3626.1(17)
_computing_cell_refinement 'Bruker SMART'
_computing_data_collection 'Bruker SMART'
_computing_data_reduction 'Bruker SAINT'
_computing_molecular_graphics 'Bruker SHELXTL'
_computing_publication_material 'Bruker SHELXTL'
_computing_structure_refinement 'SHELXL-97 (Sheldrick, 1997)'
_computing_structure_solution 'SHELXS-97 (Sheldrick, 1990)'
_diffrn_ambient_temperature 294(2)
_diffrn_measured_fraction_theta_full 0.999
_diffrn_measured_fraction_theta_max 0.999
_diffrn_measurement_device_type 'CCD area detector'
_diffrn_measurement_method 'phi and omega scans'
_diffrn_radiation_monochromator graphite
_diffrn_radiation_source 'fine-focus sealed tube'
_diffrn_radiation_type MoK\a
_diffrn_radiation_wavelength 0.71073
_diffrn_reflns_av_R_equivalents 0.0332
_diffrn_reflns_av_sigmaI/netI 0.0373
_diffrn_reflns_limit_h_max 22
_diffrn_reflns_limit_h_min -25
_diffrn_reflns_limit_k_max 12
_diffrn_reflns_limit_k_min -12
_diffrn_reflns_limit_l_max 19
_diffrn_reflns_limit_l_min -17
_diffrn_reflns_number 8966
_diffrn_reflns_theta_full 25.01
_diffrn_reflns_theta_max 25.01
_diffrn_reflns_theta_min 1.88
_exptl_absorpt_coefficient_mu 1.834
_exptl_absorpt_correction_T_max 1.000000
_exptl_absorpt_correction_T_min 0.693984
_exptl_absorpt_correction_type multi-scan
_exptl_absorpt_process_details SADABS
_exptl_crystal_density_diffrn 1.823
_exptl_crystal_density_meas ?
_exptl_crystal_density_method 'not measured'
_exptl_crystal_F_000 2012
_exptl_crystal_size_max 0.36
_exptl_crystal_size_mid 0.20
_exptl_crystal_size_min 0.18
_refine_diff_density_max 0.894
_refine_diff_density_min -0.772
_refine_diff_density_rms 0.078
_refine_ls_extinction_method none
_refine_ls_goodness_of_fit_ref 1.072
_refine_ls_hydrogen_treatment mixed
_refine_ls_matrix_type full
_refine_ls_number_parameters 284
_refine_ls_number_reflns 3201
_refine_ls_number_restraints 3
_refine_ls_restrained_S_all 1.072
_refine_ls_R_factor_all 0.0597
_refine_ls_R_factor_gt 0.0377
_refine_ls_shift/su_max 0.004
_refine_ls_shift/su_mean 0.000
_refine_ls_structure_factor_coef Fsqd
_refine_ls_weighting_details 'calc w=1/[\s^2^(Fo^2^)+(0.0548P)^2^+4.0519P] where P=(Fo^2^+2Fc^2^)/3'
_refine_ls_weighting_scheme calc
_refine_ls_wR_factor_gt 0.0944
_refine_ls_wR_factor_ref 0.1066
_reflns_number_gt 2386
_reflns_number_total 3201
_reflns_threshold_expression >2sigma(I)
_cod_data_source_file ic702107e-file003_3.cif
_cod_data_source_block 3
_cod_depositor_comments
;
The following automatic conversions were performed:
'_symmetry_cell_setting' value 'Monoclinic' changed to 'monoclinic'
according to '/home/saulius/struct/CIF-dictionaries/cif_core.dic'
dictionary named 'cif_core.dic' version 2.4.1 from
2010-06-29.

'_exptl_absorpt_correction_type' value 'MULTI-SCAN' changed
to 'multi-scan' according to
'/home/saulius/struct/CIF-dictionaries/cif_core.dic' dictionary named
'cif_core.dic' version 2.4.1 from 2010-06-29.

Automatic conversion script
Id: cif_fix_enum 1527 2010-12-29 10:47:43Z saulius 

The following automatic conversions were performed:

'_exptl_crystal_density_meas' value 'none' was changed to '?' - the
value is perceived as not measured.

Automatic conversion script
Id: cif_fix_values 3008 2015-01-20 13:52:24Z robertas 
;
_cod_original_cell_volume 3626.2(16)
_cod_database_code 4304568

loop_
_symmetry_equiv_pos_as_xyz
'x, y, z'
'-x, y, -z+1/2'
'x+1/2, y+1/2, z'
'-x+1/2, y+1/2, -z+1/2'
'-x, -y, -z'
'x, -y, z-1/2'
'-x+1/2, -y+1/2, -z'
'x+1/2, -y+1/2, z-1/2'

loop_
_atom_site_label
_atom_site_type_symbol
_atom_site_fract_x
_atom_site_fract_y
_atom_site_fract_z
_atom_site_U_iso_or_equiv
_atom_site_adp_type
_atom_site_occupancy
_atom_site_symmetry_multiplicity
_atom_site_calc_flag
_atom_site_refinement_flags
_atom_site_disorder_assembly
_atom_site_disorder_group
Cu1 Cu 0.20177(2) 0.10539(4) 0.10631(3) 0.03116(16) Uani 1 1 d . . .
Cu2 Cu 0.0000 0.48458(6) 0.2500 0.0398(2) Uani 1 2 d S . .
O1 O 0.22673(12) 0.2872(2) 0.09757(15) 0.0347(6) Uani 1 1 d . . .
O2 O 0.26558(12) 0.4136(2) 0.00350(15) 0.0335(6) Uani 1 1 d . . .
O3 O 0.10523(13) 0.1392(3) 0.04635(19) 0.0421(7) Uani 1 1 d D . .
O4 O 0.02196(14) 0.3504(2) 0.17742(17) 0.0451(8) Uani 1 1 d . . .
O5 O 0.02509(13) 0.1405(3) 0.17267(19) 0.0494(8) Uani 1 1 d . . .
N1 N 0.19380(13) -0.0809(3) 0.12659(18) 0.0282(7) Uani 1 1 d . . .
N2 N 0.17742(13) 0.1157(3) 0.22205(18) 0.0282(7) Uani 1 1 d . . .
N3 N 0.01503(14) 0.6245(3) 0.1736(2) 0.0328(7) Uani 1 1 d . . .
C1 C 0.20240(17) -0.1757(4) 0.0734(2) 0.0362(9) Uani 1 1 d . . .
H1 H 0.2146 -0.1552 0.0210 0.043 Uiso 1 1 calc R . .
C2 C 0.19403(18) -0.3028(4) 0.0925(3) 0.0401(10) Uani 1 1 d . . .
H2 H 0.1995 -0.3667 0.0535 0.048 Uiso 1 1 calc R . .
C3 C 0.17742(18) -0.3328(4) 0.1707(3) 0.0385(10) Uani 1 1 d . . .
H3 H 0.1722 -0.4179 0.1856 0.046 Uiso 1 1 calc R . .
C4 C 0.16861(17) -0.2366(4) 0.2267(2) 0.0354(9) Uani 1 1 d . . .
H4 H 0.1574 -0.2559 0.2798 0.042 Uiso 1 1 calc R . .
C5 C 0.17660(16) -0.1104(3) 0.2030(2) 0.0281(8) Uani 1 1 d . . .
C6 C 0.16520(16) 0.0011(3) 0.2555(2) 0.0272(8) Uani 1 1 d . . .
C7 C 0.14139(19) -0.0083(4) 0.3322(2) 0.0378(10) Uani 1 1 d . . .
H7 H 0.1335 -0.0879 0.3549 0.045 Uiso 1 1 calc R . .
C8 C 0.12962(19) 0.1030(4) 0.3741(2) 0.0394(10) Uani 1 1 d . . .
H8 H 0.1130 0.0990 0.4253 0.047 Uiso 1 1 calc R . .
C9 C 0.14254(18) 0.2202(4) 0.3402(2) 0.0401(10) Uani 1 1 d . . .
H9 H 0.1353 0.2959 0.3681 0.048 Uiso 1 1 calc R . .
C10 C 0.16632(17) 0.2218(4) 0.2643(2) 0.0362(9) Uani 1 1 d . . .
H10 H 0.1751 0.3005 0.2411 0.043 Uiso 1 1 calc R . .
C11 C 0.24769(16) 0.3071(3) 0.0290(2) 0.0295(8) Uani 1 1 d . . .
C12 C 0.02837(19) 0.6125(4) 0.0943(2) 0.0395(10) Uani 1 1 d . . .
H12 H 0.0336 0.5311 0.0726 0.047 Uiso 1 1 calc R . .
C13 C 0.03459(19) 0.7178(4) 0.0438(3) 0.0451(11) Uani 1 1 d . . .
H13 H 0.0430 0.7081 -0.0116 0.054 Uiso 1 1 calc R . .
C14 C 0.0281(2) 0.8376(4) 0.0777(3) 0.0481(11) Uani 1 1 d . . .
H14 H 0.0329 0.9100 0.0453 0.058 Uiso 1 1 calc R . .
C15 C 0.01445(19) 0.8509(4) 0.1590(3) 0.0419(10) Uani 1 1 d . . .
H15 H 0.0098 0.9319 0.1817 0.050 Uiso 1 1 calc R . .
C16 C 0.00776(17) 0.7422(3) 0.2069(2) 0.0338(9) Uani 1 1 d . . .
C17 C 0.01360(17) 0.2396(4) 0.2070(2) 0.0354(9) Uani 1 1 d . . .
N4 N 0.37331(18) 0.0725(3) 0.0947(2) 0.0482(9) Uani 1 1 d . . .
O6 O 0.3624(4) 0.0299(4) 0.1612(3) 0.184(4) Uani 1 1 d . . .
O7 O 0.37127(14) 0.1909(3) 0.08293(17) 0.0472(7) Uani 1 1 d . . .
O8 O 0.38775(18) 0.0001(3) 0.0410(2) 0.0745(11) Uani 1 1 d . . .
H3A H 0.0795(15) 0.155(4) 0.0814(19) 0.045(13) Uiso 1 1 d D . .
H3B H 0.112(3) 0.199(4) 0.012(3) 0.15(3) Uiso 1 1 d D . .

loop_
_atom_site_aniso_label
_atom_site_aniso_U_11
_atom_site_aniso_U_22
_atom_site_aniso_U_33
_atom_site_aniso_U_23
_atom_site_aniso_U_13
_atom_site_aniso_U_12
Cu1 0.0392(3) 0.0285(3) 0.0273(3) 0.0043(2) 0.0107(2) -0.0054(2)
Cu2 0.0637(5) 0.0165(4) 0.0425(4) 0.000 0.0217(4) 0.000
O1 0.0412(15) 0.0351(15) 0.0296(14) 0.0016(11) 0.0132(12) -0.0069(12)
O2 0.0444(16) 0.0256(14) 0.0322(14) 0.0040(11) 0.0122(12) -0.0073(11)
O3 0.0364(17) 0.0533(19) 0.0378(17) 0.0049(15) 0.0093(13) 0.0031(14)
O4 0.073(2) 0.0204(14) 0.0458(17) 0.0008(12) 0.0258(15) 0.0018(13)
O5 0.056(2) 0.0237(15) 0.072(2) -0.0095(14) 0.0286(16) -0.0012(13)
N1 0.0311(17) 0.0273(17) 0.0271(16) 0.0024(13) 0.0073(13) -0.0025(13)
N2 0.0283(17) 0.0278(17) 0.0286(16) 0.0029(13) 0.0036(13) -0.0020(13)
N3 0.0357(18) 0.0230(17) 0.0401(19) 0.0019(14) 0.0060(15) -0.0005(13)
C1 0.041(2) 0.039(2) 0.031(2) 0.0015(18) 0.0095(17) -0.0024(18)
C2 0.041(2) 0.035(2) 0.046(3) -0.0090(19) 0.0101(19) -0.0041(18)
C3 0.036(2) 0.029(2) 0.051(3) 0.0009(19) 0.0038(19) -0.0020(17)
C4 0.039(2) 0.033(2) 0.035(2) 0.0080(17) 0.0093(18) -0.0023(17)
C5 0.0246(19) 0.030(2) 0.029(2) 0.0017(16) 0.0030(15) -0.0030(15)
C6 0.0246(19) 0.033(2) 0.0239(19) 0.0030(15) 0.0020(15) -0.0033(15)
C7 0.050(3) 0.036(2) 0.028(2) 0.0081(17) 0.0074(18) 0.0009(18)
C8 0.045(2) 0.047(3) 0.027(2) 0.0007(19) 0.0097(18) 0.0016(19)
C9 0.043(2) 0.040(2) 0.038(2) -0.0072(18) 0.0055(19) 0.0035(19)
C10 0.038(2) 0.033(2) 0.037(2) -0.0013(18) 0.0035(18) -0.0031(17)
C11 0.026(2) 0.032(2) 0.031(2) 0.0019(16) 0.0040(16) -0.0046(16)
C12 0.041(2) 0.036(2) 0.043(2) 0.0035(19) 0.0097(19) -0.0021(18)
C13 0.046(3) 0.045(3) 0.045(2) 0.015(2) 0.005(2) 0.004(2)
C14 0.050(3) 0.036(2) 0.059(3) 0.023(2) 0.003(2) 0.000(2)
C15 0.043(3) 0.021(2) 0.062(3) 0.0069(19) 0.003(2) -0.0029(17)
C16 0.026(2) 0.024(2) 0.050(2) 0.0010(17) -0.0010(18) 0.0006(16)
C17 0.034(2) 0.023(2) 0.050(2) -0.0028(18) 0.0102(18) 0.0018(16)
N4 0.070(3) 0.034(2) 0.043(2) -0.0113(18) 0.0155(19) -0.0019(18)
O6 0.448(11) 0.038(2) 0.094(3) -0.004(2) 0.161(5) -0.027(4)
O7 0.066(2) 0.0310(16) 0.0462(18) 0.0008(13) 0.0146(15) 0.0030(14)
O8 0.091(3) 0.055(2) 0.081(3) -0.0294(19) 0.024(2) 0.0073(18)

loop_
_atom_type_symbol
_atom_type_description
_atom_type_scat_dispersion_real
_atom_type_scat_dispersion_imag
_atom_type_scat_source
C C 0.0033 0.0016 'International Tables Vol C Tables 4.2.6.8 and 6.1.1.4'
H H 0.0000 0.0000 'International Tables Vol C Tables 4.2.6.8 and 6.1.1.4'
N N 0.0061 0.0033 'International Tables Vol C Tables 4.2.6.8 and 6.1.1.4'
O O 0.0106 0.0060 'International Tables Vol C Tables 4.2.6.8 and 6.1.1.4'
Cu Cu 0.3201 1.2651 'International Tables Vol C Tables 4.2.6.8 and 6.1.1.4'

loop_
_geom_angle_atom_site_label_1
_geom_angle_atom_site_label_2
_geom_angle_atom_site_label_3
_geom_angle
_geom_angle_site_symmetry_1
_geom_angle_site_symmetry_3
_geom_angle_publ_flag
O2 Cu1 N2 173.74(11) 7 . ?
O2 Cu1 N1 95.30(11) 7 . ?
N2 Cu1 N1 82.19(12) . . ?
O2 Cu1 O1 84.75(10) 7 . ?
N2 Cu1 O1 96.55(11) . . ?
N1 Cu1 O1 168.42(11) . . ?
O2 Cu1 O3 92.06(11) 7 . ?
N2 Cu1 O3 93.95(11) . . ?
N1 Cu1 O3 97.55(12) . . ?
O1 Cu1 O3 94.02(11) . . ?
O4 Cu2 O4 85.70(16) . 2 ?
O4 Cu2 N3 175.18(12) . 2 ?
O4 Cu2 N3 95.72(12) 2 2 ?
O4 Cu2 N3 95.71(12) . . ?
O4 Cu2 N3 175.18(12) 2 . ?
N3 Cu2 N3 83.25(18) 2 . ?
C11 O1 Cu1 110.3(2) . . ?
C11 O2 Cu1 110.5(2) . 7 ?
Cu1 O3 H3A 113(3) . . ?
Cu1 O3 H3B 101(4) . . ?
H3A O3 H3B 116.3(19) . . ?
C17 O4 Cu2 112.8(2) . . ?
C1 N1 C5 118.7(3) . . ?
C1 N1 Cu1 127.2(3) . . ?
C5 N1 Cu1 114.1(2) . . ?
C10 N2 C6 118.9(3) . . ?
C10 N2 Cu1 126.8(2) . . ?
C6 N2 Cu1 113.9(2) . . ?
C12 N3 C16 120.3(3) . . ?
C12 N3 Cu2 126.2(3) . . ?
C16 N3 Cu2 113.4(3) . . ?
N1 C1 C2 122.9(4) . . ?
N1 C1 H1 118.5 . . ?
C2 C1 H1 118.5 . . ?
C3 C2 C1 118.3(4) . . ?
C3 C2 H2 120.8 . . ?
C1 C2 H2 120.8 . . ?
C4 C3 C2 119.7(4) . . ?
C4 C3 H3 120.1 . . ?
C2 C3 H3 120.1 . . ?
C3 C4 C5 119.2(4) . . ?
C3 C4 H4 120.4 . . ?
C5 C4 H4 120.4 . . ?
N1 C5 C4 121.2(3) . . ?
N1 C5 C6 114.5(3) . . ?
C4 C5 C6 124.3(3) . . ?
N2 C6 C7 121.5(3) . . ?
N2 C6 C5 115.1(3) . . ?
C7 C6 C5 123.4(3) . . ?
C8 C7 C6 118.5(4) . . ?
C8 C7 H7 120.8 . . ?
C6 C7 H7 120.8 . . ?
C7 C8 C9 120.0(4) . . ?
C7 C8 H8 120.0 . . ?
C9 C8 H8 120.0 . . ?
C10 C9 C8 118.1(4) . . ?
C10 C9 H9 120.9 . . ?
C8 C9 H9 120.9 . . ?
N2 C10 C9 123.0(4) . . ?
N2 C10 H10 118.5 . . ?
C9 C10 H10 118.5 . . ?
O1 C11 O2 125.7(3) . . ?
O1 C11 C11 117.4(4) . 7 ?
O2 C11 C11 116.9(4) . 7 ?
N3 C12 C13 121.7(4) . . ?
N3 C12 H12 119.1 . . ?
C13 C12 H12 119.1 . . ?
C14 C13 C12 118.2(4) . . ?
C14 C13 H13 120.9 . . ?
C12 C13 H13 120.9 . . ?
C15 C14 C13 120.5(4) . . ?
C15 C14 H14 119.7 . . ?
C13 C14 H14 119.7 . . ?
C14 C15 C16 119.1(4) . . ?
C14 C15 H15 120.4 . . ?
C16 C15 H15 120.4 . . ?
N3 C16 C15 120.1(4) . . ?
N3 C16 C16 114.9(2) . 2 ?
C15 C16 C16 125.0(3) . 2 ?
O5 C17 O4 124.4(4) . . ?
O5 C17 C17 121.2(2) . 2 ?
O4 C17 C17 114.4(2) . 2 ?
O6 N4 O8 119.2(4) . . ?
O6 N4 O7 119.6(4) . . ?
O8 N4 O7 121.2(4) . . ?

loop_
_geom_bond_atom_site_label_1
_geom_bond_atom_site_label_2
_geom_bond_distance
_geom_bond_site_symmetry_2
_geom_bond_publ_flag
Cu1 O2 1.972(2) 7 ?
Cu1 N2 1.982(3) . ?
Cu1 N1 1.983(3) . ?
Cu1 O1 1.983(3) . ?
Cu1 O3 2.252(3) . ?
Cu2 O4 1.912(3) . ?
Cu2 O4 1.912(3) 2 ?
Cu2 N3 1.955(3) 2 ?
Cu2 N3 1.955(3) . ?
O1 C11 1.247(4) . ?
O2 C11 1.260(4) . ?
O2 Cu1 1.971(2) 7 ?
O3 H3A 0.848(10) . ?
O3 H3B 0.850(10) . ?
O4 C17 1.271(4) . ?
O5 C17 1.209(4) . ?
N1 C1 1.331(5) . ?
N1 C5 1.351(4) . ?
N2 C10 1.333(5) . ?
N2 C6 1.349(4) . ?
N3 C12 1.336(5) . ?
N3 C16 1.355(5) . ?
C1 C2 1.379(6) . ?
C1 H1 0.9300 . ?
C2 C3 1.374(5) . ?
C2 H2 0.9300 . ?
C3 C4 1.373(5) . ?
C3 H3 0.9300 . ?
C4 C5 1.387(5) . ?
C4 H4 0.9300 . ?
C5 C6 1.472(5) . ?
C6 C7 1.382(5) . ?
C7 C8 1.379(5) . ?
C7 H7 0.9300 . ?
C8 C9 1.380(5) . ?
C8 H8 0.9300 . ?
C9 C10 1.368(6) . ?
C9 H9 0.9300 . ?
C10 H10 0.9300 . ?
C11 C11 1.522(7) 7 ?
C12 C13 1.380(5) . ?
C12 H12 0.9300 . ?
C13 C14 1.376(6) . ?
C13 H13 0.9300 . ?
C14 C15 1.371(6) . ?
C14 H14 0.9300 . ?
C15 C16 1.386(5) . ?
C15 H15 0.9300 . ?
C16 C16 1.455(8) 2 ?
C17 C17 1.551(8) 2 ?
N4 O6 1.200(5) . ?
N4 O8 1.210(4) . ?
N4 O7 1.251(4) . ?

loop_
_geom_hbond_atom_site_label_D
_geom_hbond_atom_site_label_H
_geom_hbond_atom_site_label_A
_geom_hbond_distance_DH
_geom_hbond_distance_HA
_geom_hbond_distance_DA
_geom_hbond_angle_DHA
_geom_hbond_site_symmetry_A
_geom_hbond_publ_flag
O3 H3A O5 0.848 1.975 2.797 163.06 1_555 no
O3 H3B O7 0.850 1.974 2.813 168.60 4_555 no

loop_
_geom_torsion_atom_site_label_1
_geom_torsion_atom_site_label_2
_geom_torsion_atom_site_label_3
_geom_torsion_atom_site_label_4
_geom_torsion
_geom_torsion_site_symmetry_1
_geom_torsion_site_symmetry_2
_geom_torsion_site_symmetry_3
_geom_torsion_site_symmetry_4
_geom_torsion_publ_flag
O2 Cu1 O1 C11 3.0(2) 7 . . . ?
N2 Cu1 O1 C11 176.9(2) . . . . ?
N1 Cu1 O1 C11 93.8(6) . . . . ?
O3 Cu1 O1 C11 -88.7(2) . . . . ?
O4 Cu2 O4 C17 -0.6(2) 2 . . . ?
N3 Cu2 O4 C17 106.7(14) 2 . . . ?
N3 Cu2 O4 C17 -175.9(3) . . . . ?
O2 Cu1 N1 C1 -6.7(3) 7 . . . ?
N2 Cu1 N1 C1 179.1(3) . . . . ?
O1 Cu1 N1 C1 -96.4(6) . . . . ?
O3 Cu1 N1 C1 86.1(3) . . . . ?
O2 Cu1 N1 C5 174.6(2) 7 . . . ?
N2 Cu1 N1 C5 0.4(2) . . . . ?
O1 Cu1 N1 C5 84.9(6) . . . . ?
O3 Cu1 N1 C5 -92.6(2) . . . . ?
O2 Cu1 N2 C10 117.8(9) 7 . . . ?
N1 Cu1 N2 C10 -175.4(3) . . . . ?
O1 Cu1 N2 C10 16.2(3) . . . . ?
O3 Cu1 N2 C10 -78.3(3) . . . . ?
O2 Cu1 N2 C6 -69.5(10) 7 . . . ?
N1 Cu1 N2 C6 -2.7(2) . . . . ?
O1 Cu1 N2 C6 -171.1(2) . . . . ?
O3 Cu1 N2 C6 94.4(2) . . . . ?
O4 Cu2 N3 C12 7.2(3) . . . . ?
O4 Cu2 N3 C12 -99.6(14) 2 . . . ?
N3 Cu2 N3 C12 -177.6(4) 2 . . . ?
O4 Cu2 N3 C16 -175.9(3) . . . . ?
O4 Cu2 N3 C16 77.3(14) 2 . . . ?
N3 Cu2 N3 C16 -0.68(19) 2 . . . ?
C5 N1 C1 C2 0.6(5) . . . . ?
Cu1 N1 C1 C2 -178.1(3) . . . . ?
N1 C1 C2 C3 -1.5(6) . . . . ?
C1 C2 C3 C4 1.1(6) . . . . ?
C2 C3 C4 C5 0.1(6) . . . . ?
C1 N1 C5 C4 0.7(5) . . . . ?
Cu1 N1 C5 C4 179.6(3) . . . . ?
C1 N1 C5 C6 -177.0(3) . . . . ?
Cu1 N1 C5 C6 1.8(4) . . . . ?
C3 C4 C5 N1 -1.1(6) . . . . ?
C3 C4 C5 C6 176.5(3) . . . . ?
C10 N2 C6 C7 0.2(5) . . . . ?
Cu1 N2 C6 C7 -173.1(3) . . . . ?
C10 N2 C6 C5 177.7(3) . . . . ?
Cu1 N2 C6 C5 4.4(4) . . . . ?
N1 C5 C6 N2 -4.1(4) . . . . ?
C4 C5 C6 N2 178.2(3) . . . . ?
N1 C5 C6 C7 173.4(3) . . . . ?
C4 C5 C6 C7 -4.3(6) . . . . ?
N2 C6 C7 C8 0.6(6) . . . . ?
C5 C6 C7 C8 -176.7(3) . . . . ?
C6 C7 C8 C9 -1.1(6) . . . . ?
C7 C8 C9 C10 0.8(6) . . . . ?
C6 N2 C10 C9 -0.5(6) . . . . ?
Cu1 N2 C10 C9 171.9(3) . . . . ?
C8 C9 C10 N2 0.0(6) . . . . ?
Cu1 O1 C11 O2 177.6(3) . . . . ?
Cu1 O1 C11 C11 -2.6(5) . . . 7 ?
Cu1 O2 C11 O1 177.4(3) 7 . . . ?
Cu1 O2 C11 C11 -2.4(5) 7 . . 7 ?
C16 N3 C12 C13 -0.6(6) . . . . ?
Cu2 N3 C12 C13 176.1(3) . . . . ?
N3 C12 C13 C14 1.5(6) . . . . ?
C12 C13 C14 C15 -1.4(6) . . . . ?
C13 C14 C15 C16 0.5(6) . . . . ?
C12 N3 C16 C15 -0.3(5) . . . . ?
Cu2 N3 C16 C15 -177.4(3) . . . . ?
C12 N3 C16 C16 178.9(4) . . . 2 ?
Cu2 N3 C16 C16 1.8(5) . . . 2 ?
C14 C15 C16 N3 0.4(6) . . . . ?
C14 C15 C16 C16 -178.8(4) . . . 2 ?
Cu2 O4 C17 O5 -178.9(3) . . . . ?
Cu2 O4 C17 C17 1.4(5) . . . 2 ?
